data_7249933
loop_
_publ_author_name
'Lam, Kevin'
'Dillon, Robert J.'
'Carreras, Abel'
'Nishiuchi, Tomohiko'
'Kubo, Takashi'
'Al-Kaysi, Rabih O'
'Casanova, David'
'Bardeen, Christopher J.'

_publ_section_title
;
 Using an aromatic linker to optimize charge-resonance states,
 photodimerization and reversibility in covalent anthracene dimers
;
_journal_name_full 'Physical Chemistry Chemical Physics'
_journal_paper_doi 10.1039/D4CP04022H
_journal_year 2024
_chemical_formula_moiety 'C40 H32 O2'
_chemical_formula_sum 'C40 H32 O2'
_chemical_formula_weight 544.65
_space_group_crystal_system orthorhombic
_space_group_IT_number 19
_space_group_name_Hall 'P 2ac 2ab'
_space_group_name_H-M_alt 'P 21 21 21'
_atom_sites_solution_hydrogens geom
_audit_creation_date 2022-10-06
_audit_creation_method
;
Olex2 1.3
(compiled 2020.11.12 svn.r5f609507 for OlexSys, GUI svn.r6408)
;
_audit_update_record
;
2024-09-28 deposited with the CCDC.	2025-02-10 downloaded from the CCDC.
;
_cell_angle_alpha 90
_cell_angle_beta 90
_cell_angle_gamma 90
_cell_formula_units_Z 4
_cell_length_a 9.1458(10)
_cell_length_b 11.4764(14)
_cell_length_c 26.799(3)
_cell_measurement_reflns_used 5123
_cell_measurement_temperature 113(2)
_cell_measurement_theta_max 27.5
_cell_measurement_theta_min 3.0
_cell_volume 2812.8(6)
_computing_cell_refinement 'CrystalClear-SM Expert 2.1 b45 (Rigaku, 2015)'
_computing_data_collection 'CrystalClear-SM Expert 2.1 b45 (Rigaku, 2015)'
_computing_data_reduction 'CrystalClear-SM Expert 2.1 b45 (Rigaku, 2015)'
_computing_molecular_graphics 'Olex2 1.3 (Dolomanov et al., 2009)'
_computing_publication_material 'Olex2 1.3 (Dolomanov et al., 2009)'
_computing_structure_refinement 'SHELXL 2018/3 (Sheldrick, 2015)'
_computing_structure_solution 'SHELXS-97 (Sheldrick, 1990)'
_diffrn_ambient_temperature 113.15
_diffrn_measured_fraction_theta_full 0.992
_diffrn_measured_fraction_theta_max 0.993
_diffrn_measurement_device_type 'Rigaku Pilatus 200K'
_diffrn_measurement_method 'profile data from \w-scans'
_diffrn_radiation_type MoK\a
_diffrn_radiation_wavelength 0.71075
_diffrn_reflns_av_R_equivalents 0.0828
_diffrn_reflns_av_unetI/netI 0.0998
_diffrn_reflns_Laue_measured_fraction_full 0.992
_diffrn_reflns_Laue_measured_fraction_max 0.993
_diffrn_reflns_limit_h_max 11
_diffrn_reflns_limit_h_min -10
_diffrn_reflns_limit_k_max 11
_diffrn_reflns_limit_k_min -14
_diffrn_reflns_limit_l_max 34
_diffrn_reflns_limit_l_min -25
_diffrn_reflns_number 15254
_diffrn_reflns_point_group_measured_fraction_full 0.984
_diffrn_reflns_point_group_measured_fraction_max 0.977
_diffrn_reflns_theta_full 25.242
_diffrn_reflns_theta_max 27.503
_diffrn_reflns_theta_min 3.041
_diffrn_source 'Rotating Anode'
_diffrn_source_current 24.0
_diffrn_source_power 1.2
_diffrn_source_voltage 50.0
_exptl_absorpt_coefficient_mu 0.077
_exptl_absorpt_correction_T_max 0.9961
_exptl_absorpt_correction_T_min 0.9885
_exptl_absorpt_correction_type multi-scan
_exptl_crystal_colour red
_exptl_crystal_colour_primary red
_exptl_crystal_density_diffrn 1.286
_exptl_crystal_density_method 'not measured'
_exptl_crystal_description Prism
_exptl_crystal_F_000 1152
_exptl_crystal_recrystallization_method 'Re-crystallisation from solvent'
_exptl_crystal_size_max 0.15
_exptl_crystal_size_mid 0.05
_exptl_crystal_size_min 0.05
_refine_diff_density_max 0.236
_refine_diff_density_min -0.302
_refine_diff_density_rms 0.064
_refine_ls_abs_structure_details
;
 Flack x determined using 1590 quotients [(I+)-(I-)]/[(I+)+(I-)]
 (Parsons, Flack and Wagner, Acta Cryst. B69 (2013) 249-259).
;
_refine_ls_extinction_method none
_refine_ls_goodness_of_fit_ref 0.990
_refine_ls_hydrogen_treatment constr
_refine_ls_matrix_type full
_refine_ls_number_parameters 379
_refine_ls_number_reflns 6294
_refine_ls_number_restraints 0
_refine_ls_restrained_S_all 0.990
_refine_ls_R_factor_all 0.0856
_refine_ls_R_factor_gt 0.0517
_refine_ls_shift/su_max 0.000
_refine_ls_shift/su_mean 0.000
_refine_ls_structure_factor_coef Fsqd
_refine_ls_weighting_details 'w=1/[\s^2^(Fo^2^)+(0.0517P)^2^] where P=(Fo^2^+2Fc^2^)/3'
_refine_ls_weighting_scheme calc
_refine_ls_wR_factor_gt 0.1013
_refine_ls_wR_factor_ref 0.1140
_reflns_Friedel_coverage 0.742
_reflns_Friedel_fraction_full 0.974
_reflns_Friedel_fraction_max 0.956
_reflns_number_gt 4601
_reflns_number_total 6294
_reflns_threshold_expression 'I > 2\s(I)'
_cod_data_source_file d4cp04022h2.cif
_cod_data_source_block dabc-oet
_cod_depositor_comments
;
The following automatic conversions were performed:

data item '_exptl_absorpt_correction_type' value 'Multi-scan' was
changed to 'multi-scan' in accordance with the
/home/data/users/saulius/crontab/automatic-downloads/rss-feeds/RSC/lib/dictionaries/cif_core.dic
dictionary named 'cif_core.dic' version 2.4.2 last updated on
2011-04-26.

Automatic conversion script
Id: cif_fix_values 8170 2020-07-09 18:12:32Z antanas 
;
_cod_database_code 7249933
_shelx_shelxl_version_number 2018/3
_shelx_space_group_comment
;
The symmetry employed for this shelxl refinement is uniquely defined
by the following loop, which should always be used as a source of
symmetry information in preference to the above space-group names.
They are only intended as comments.
;
_shelx_estimated_absorpt_t_max 0.996
_shelx_estimated_absorpt_t_min 0.988
_olex2_refinement_description
;
1. Fixed Uiso
 At 1.2 times of:
  All C(H) groups, All C(H,H) groups
 At 1.5 times of:
  All C(H,H,H) groups
2.a Secondary CH2 refined with riding coordinates:
 C29(H29A,H29B), C30(H30A,H30B), C37(H37A,H37B), C39(H39A,H39B)
2.b Me refined with riding coordinates:
 C38(H38A,H38B,H38C), C40(H40A,H40B,H40C)
2.c Aromatic/amide H refined with riding coordinates:
 C3(H3), C4(H4), C5(H5), C6(H6), C10(H10), C11(H11), C12(H12), C13(H13),
 C17(H17), C18(H18), C19(H19), C20(H20), C24(H24), C25(H25), C26(H26), C27(H27),
  C33(H33), C36(H36)
;
_olex2_submission_special_instructions 'No special instructions were received'

loop_
_space_group_symop_operation_xyz
'x, y, z'
'-x+1/2, -y, z+1/2'
'x+1/2, -y+1/2, -z'
'-x, y+1/2, -z+1/2'

loop_
_atom_site_label
_atom_site_type_symbol
_atom_site_fract_x
_atom_site_fract_y
_atom_site_fract_z
_atom_site_U_iso_or_equiv
_atom_site_adp_type
_atom_site_occupancy
_atom_site_site_symmetry_order
_atom_site_calc_flag
_atom_site_refinement_flags_posn
_atom_site_refinement_flags_adp
_atom_site_refinement_flags_occupancy
_atom_site_disorder_assembly
_atom_site_disorder_group
C1 C -0.9104(3) 0.0041(3) -0.16580(11) 0.0161(6) Uani 1 1 d . . . . .
C2 C -1.0637(3) -0.0011(3) -0.15805(10) 0.0143(6) Uani 1 1 d . . . . .
C3 C -1.1260(3) -0.0721(3) -0.12005(11) 0.0176(7) Uani 1 1 d . . . . .
H3 H -1.064103 -0.120288 -0.100458 0.021 Uiso 1 1 calc R U . . .
C4 C -1.2731(3) -0.0724(3) -0.11116(11) 0.0214(7) Uani 1 1 d . . . . .
H4 H -1.312525 -0.121757 -0.086097 0.026 Uiso 1 1 calc R U . . .
C5 C -1.3673(3) 0.0009(3) -0.13923(11) 0.0216(7) Uani 1 1 d . . . . .
H5 H -1.469680 -0.000517 -0.133306 0.026 Uiso 1 1 calc R U . . .
C6 C -1.3110(3) 0.0733(3) -0.17466(11) 0.0192(7) Uani 1 1 d . . . . .
H6 H -1.374942 0.123690 -0.192393 0.023 Uiso 1 1 calc R U . . .
C7 C -1.1583(3) 0.0754(3) -0.18583(11) 0.0159(7) Uani 1 1 d . . . . .
C8 C -1.0975(3) 0.1570(3) -0.21943(10) 0.0172(7) Uani 1 1 d . . . . .
C9 C -0.9523(3) 0.1378(3) -0.23613(10) 0.0161(7) Uani 1 1 d . . . . .
C10 C -0.8919(3) 0.1981(3) -0.27838(11) 0.0197(7) Uani 1 1 d . . . . .
H10 H -0.951752 0.250673 -0.296629 0.024 Uiso 1 1 calc R U . . .
C11 C -0.7507(3) 0.1815(3) -0.29277(11) 0.0235(7) Uani 1 1 d . . . . .
H11 H -0.714558 0.220324 -0.321543 0.028 Uiso 1 1 calc R U . . .
C12 C -0.6569(3) 0.1069(3) -0.26533(11) 0.0214(7) Uani 1 1 d . . . . .
H12 H -0.558234 0.096595 -0.275485 0.026 Uiso 1 1 calc R U . . .
C13 C -0.7086(3) 0.0499(3) -0.22434(11) 0.0175(7) Uani 1 1 d . . . . .
H13 H -0.644087 0.002108 -0.205528 0.021 Uiso 1 1 calc R U . . .
C14 C -0.8577(3) 0.0603(3) -0.20903(11) 0.0146(6) Uani 1 1 d . . . . .
C15 C -0.8760(3) 0.1655(3) -0.09056(10) 0.0168(7) Uani 1 1 d . . . . .
C16 C -0.8265(3) 0.2503(3) -0.12492(10) 0.0153(6) Uani 1 1 d . . . . .
C17 C -0.6764(3) 0.2590(3) -0.13903(11) 0.0204(7) Uani 1 1 d . . . . .
H17 H -0.606321 0.209526 -0.123662 0.024 Uiso 1 1 calc R U . . .
C18 C -0.6321(3) 0.3369(3) -0.17411(12) 0.0240(8) Uani 1 1 d . . . . .
H18 H -0.531445 0.341729 -0.182618 0.029 Uiso 1 1 calc R U . . .
C19 C -0.7338(3) 0.4108(3) -0.19809(12) 0.0240(8) Uani 1 1 d . . . . .
H19 H -0.701264 0.465346 -0.222342 0.029 Uiso 1 1 calc R U . . .
C20 C -0.8781(3) 0.4038(3) -0.18642(11) 0.0217(7) Uani 1 1 d . . . . .
H20 H -0.945834 0.452345 -0.203446 0.026 Uiso 1 1 calc R U . . .
C21 C -0.9304(3) 0.3252(3) -0.14917(10) 0.0166(6) Uani 1 1 d . . . . .
C22 C -1.0812(3) 0.3123(3) -0.13865(11) 0.0175(7) Uani 1 1 d . . . . .
C23 C -1.1215(3) 0.2534(3) -0.09473(11) 0.0165(6) Uani 1 1 d . . . . .
C24 C -1.2656(3) 0.2595(3) -0.07352(12) 0.0213(7) Uani 1 1 d . . . . .
H24 H -1.337835 0.306095 -0.089390 0.026 Uiso 1 1 calc R U . . .
C25 C -1.3012(4) 0.2004(3) -0.03136(12) 0.0245(8) Uani 1 1 d . . . . .
H25 H -1.396240 0.208765 -0.017544 0.029 Uiso 1 1 calc R U . . .
C26 C -1.1985(3) 0.1265(3) -0.00771(11) 0.0237(8) Uani 1 1 d . . . . .
H26 H -1.224350 0.086129 0.021958 0.028 Uiso 1 1 calc R U . . .
C27 C -1.0632(3) 0.1136(3) -0.02759(10) 0.0192(7) Uani 1 1 d . . . . .
H27 H -0.997007 0.060185 -0.012643 0.023 Uiso 1 1 calc R U . . .
C28 C -1.0173(3) 0.1782(3) -0.07038(11) 0.0162(7) Uani 1 1 d . . . . .
C29 C -1.1754(3) 0.2717(3) -0.22818(11) 0.0194(7) Uani 1 1 d . . . . .
H29A H -1.273698 0.256068 -0.242125 0.023 Uiso 1 1 calc R U . . .
H29B H -1.120049 0.317807 -0.253028 0.023 Uiso 1 1 calc R U . . .
C30 C -1.1917(3) 0.3455(3) -0.17832(11) 0.0200(7) Uani 1 1 d . . . . .
H30A H -1.180136 0.429218 -0.186334 0.024 Uiso 1 1 calc R U . . .
H30B H -1.291465 0.334244 -0.164787 0.024 Uiso 1 1 calc R U . . .
C31 C -0.8110(3) -0.0291(3) -0.12372(11) 0.0144(6) Uani 1 1 d . . . . .
C32 C -0.7939(3) 0.0535(3) -0.08514(10) 0.0149(6) Uani 1 1 d . . . . .
C33 C -0.7071(3) 0.0249(3) -0.04345(11) 0.0165(7) Uani 1 1 d . . . . .
H33 H -0.695311 0.079989 -0.017299 0.020 Uiso 1 1 calc R U . . .
C34 C -0.6390(3) -0.0822(3) -0.04014(11) 0.0171(7) Uani 1 1 d . . . . .
C35 C -0.6535(3) -0.1640(3) -0.07923(11) 0.0158(6) Uani 1 1 d . . . . .
C36 C -0.7394(3) -0.1365(3) -0.12042(11) 0.0159(6) Uani 1 1 d . . . . .
H36 H -0.749511 -0.191515 -0.146685 0.019 Uiso 1 1 calc R U . . .
O1 O -0.5789(2) -0.26567(19) -0.07282(7) 0.0211(5) Uani 1 1 d . . . . .
C37 C -0.5592(3) -0.3393(3) -0.11553(11) 0.0209(7) Uani 1 1 d . . . . .
H37A H -0.522211 -0.293549 -0.144190 0.025 Uiso 1 1 calc R U . . .
H37B H -0.652976 -0.376047 -0.125144 0.025 Uiso 1 1 calc R U . . .
C38 C -0.4494(4) -0.4308(3) -0.10048(13) 0.0320(9) Uani 1 1 d . . . . .
H38A H -0.432098 -0.483672 -0.128585 0.048 Uiso 1 1 calc R U . . .
H38B H -0.357406 -0.393103 -0.091008 0.048 Uiso 1 1 calc R U . . .
H38C H -0.487509 -0.475184 -0.072059 0.048 Uiso 1 1 calc R U . . .
O2 O -0.5540(2) -0.1181(2) -0.00126(7) 0.0239(5) Uani 1 1 d . . . . .
C39 C -0.5374(3) -0.0403(3) 0.04011(11) 0.0217(7) Uani 1 1 d . . . . .
H39A H -0.633857 -0.020753 0.054631 0.026 Uiso 1 1 calc R U . . .
H39B H -0.488934 0.032684 0.029426 0.026 Uiso 1 1 calc R U . . .
C40 C -0.4448(5) -0.1038(4) 0.07741(14) 0.0468(11) Uani 1 1 d . . . . .
H40A H -0.429730 -0.054303 0.106767 0.070 Uiso 1 1 calc R U . . .
H40B H -0.494195 -0.175853 0.087465 0.070 Uiso 1 1 calc R U . . .
H40C H -0.350060 -0.122706 0.062397 0.070 Uiso 1 1 calc R U . . .

loop_
_atom_site_aniso_label
_atom_site_aniso_U_11
_atom_site_aniso_U_22
_atom_site_aniso_U_33
_atom_site_aniso_U_23
_atom_site_aniso_U_13
_atom_site_aniso_U_12
C1 0.0154(15) 0.0120(16) 0.0208(15) -0.0016(13) -0.0024(12) 0.0013(13)
C2 0.0146(15) 0.0137(17) 0.0146(13) -0.0024(13) -0.0014(12) -0.0017(13)
C3 0.0178(15) 0.0146(17) 0.0205(15) -0.0024(13) -0.0021(13) 0.0003(13)
C4 0.0238(17) 0.0204(18) 0.0200(15) 0.0001(14) 0.0013(13) -0.0044(14)
C5 0.0138(15) 0.0236(19) 0.0276(17) -0.0018(15) 0.0013(14) -0.0002(14)
C6 0.0161(15) 0.0193(18) 0.0223(15) -0.0033(14) -0.0032(12) 0.0019(14)
C7 0.0158(15) 0.0144(17) 0.0174(14) -0.0059(13) -0.0033(12) 0.0000(13)
C8 0.0170(15) 0.0177(18) 0.0168(14) -0.0001(13) -0.0051(12) 0.0005(13)
C9 0.0189(15) 0.0145(17) 0.0148(14) -0.0014(13) -0.0024(12) -0.0023(13)
C10 0.0245(17) 0.0155(18) 0.0192(15) 0.0020(13) -0.0027(13) 0.0014(14)
C11 0.0267(17) 0.0235(19) 0.0202(15) 0.0046(15) 0.0030(14) -0.0028(15)
C12 0.0172(16) 0.0231(19) 0.0237(15) -0.0041(15) 0.0024(13) -0.0003(14)
C13 0.0156(15) 0.0200(18) 0.0168(15) -0.0019(13) -0.0033(12) 0.0009(13)
C14 0.0167(15) 0.0107(16) 0.0166(14) -0.0028(12) -0.0036(12) -0.0007(12)
C15 0.0166(15) 0.0174(17) 0.0164(14) -0.0020(13) -0.0041(12) 0.0005(13)
C16 0.0153(15) 0.0141(16) 0.0165(14) -0.0047(13) -0.0043(12) 0.0012(13)
C17 0.0155(15) 0.0195(18) 0.0262(16) -0.0033(14) -0.0056(13) 0.0027(13)
C18 0.0147(15) 0.027(2) 0.0304(17) 0.0018(16) 0.0016(13) -0.0042(15)
C19 0.0260(18) 0.021(2) 0.0245(16) 0.0060(15) 0.0005(14) -0.0059(14)
C20 0.0252(17) 0.0174(19) 0.0224(15) 0.0013(14) -0.0046(13) -0.0004(14)
C21 0.0215(15) 0.0114(16) 0.0169(14) -0.0027(13) -0.0023(12) 0.0012(13)
C22 0.0165(15) 0.0128(17) 0.0232(15) -0.0025(13) -0.0019(13) 0.0028(13)
C23 0.0170(15) 0.0107(16) 0.0218(15) -0.0064(13) -0.0008(12) 0.0008(13)
C24 0.0188(16) 0.0175(18) 0.0275(16) -0.0054(15) -0.0011(14) 0.0038(14)
C25 0.0207(17) 0.026(2) 0.0265(17) -0.0056(15) 0.0051(14) 0.0011(15)
C26 0.0248(17) 0.028(2) 0.0187(15) 0.0001(15) 0.0027(14) -0.0021(16)
C27 0.0207(16) 0.0183(18) 0.0185(14) 0.0001(14) -0.0021(13) 0.0008(14)
C28 0.0174(15) 0.0134(17) 0.0177(14) -0.0035(13) -0.0030(12) -0.0004(13)
C29 0.0212(16) 0.0176(18) 0.0193(14) 0.0025(13) -0.0030(13) 0.0032(14)
C30 0.0204(15) 0.0160(17) 0.0234(15) 0.0002(14) -0.0039(13) 0.0064(14)
C31 0.0110(14) 0.0150(17) 0.0172(14) 0.0021(13) 0.0004(12) 0.0004(12)
C32 0.0124(14) 0.0142(16) 0.0180(14) 0.0011(13) 0.0008(12) -0.0021(12)
C33 0.0159(15) 0.0175(17) 0.0159(14) -0.0037(13) -0.0017(12) 0.0012(13)
C34 0.0156(15) 0.0193(18) 0.0164(14) 0.0028(13) -0.0027(12) 0.0024(13)
C35 0.0130(14) 0.0125(16) 0.0220(15) 0.0024(13) 0.0020(12) 0.0036(12)
C36 0.0162(14) 0.0143(17) 0.0172(14) -0.0004(13) -0.0001(12) 0.0011(13)
O1 0.0275(12) 0.0151(13) 0.0208(10) -0.0016(9) -0.0027(9) 0.0097(10)
C37 0.0238(16) 0.0183(18) 0.0205(15) -0.0025(14) 0.0032(14) 0.0058(14)
C38 0.042(2) 0.023(2) 0.0308(17) 0.0022(16) 0.0050(16) 0.0153(17)
O2 0.0302(12) 0.0196(13) 0.0220(11) -0.0023(10) -0.0111(10) 0.0097(11)
C39 0.0237(17) 0.0167(19) 0.0247(16) -0.0005(14) -0.0087(14) 0.0025(14)
C40 0.075(3) 0.027(2) 0.038(2) -0.0084(19) -0.035(2) 0.016(2)

loop_
_atom_type_symbol
_atom_type_description
_atom_type_scat_dispersion_real
_atom_type_scat_dispersion_imag
_atom_type_scat_source
C C 0.0033 0.0016 'International Tables Vol C Tables 4.2.6.8 and 6.1.1.4'
H H 0.0000 0.0000 'International Tables Vol C Tables 4.2.6.8 and 6.1.1.4'
O O 0.0106 0.0060 'International Tables Vol C Tables 4.2.6.8 and 6.1.1.4'

loop_
_geom_angle_atom_site_label_1
_geom_angle_atom_site_label_2
_geom_angle_atom_site_label_3
_geom_angle
_geom_angle_site_symmetry_1
_geom_angle_site_symmetry_3
_geom_angle_publ_flag
C2 C1 C31 118.6(3) . . ?
C14 C1 C2 118.5(3) . . ?
C14 C1 C31 121.8(3) . . ?
C1 C2 C3 121.7(3) . . ?
C1 C2 C7 119.5(3) . . ?
C3 C2 C7 118.5(3) . . ?
C2 C3 H3 119.3 . . ?
C4 C3 C2 121.4(3) . . ?
C4 C3 H3 119.3 . . ?
C3 C4 H4 119.9 . . ?
C3 C4 C5 120.3(3) . . ?
C5 C4 H4 119.9 . . ?
C4 C5 H5 120.0 . . ?
C6 C5 C4 120.1(3) . . ?
C6 C5 H5 120.0 . . ?
C5 C6 H6 119.1 . . ?
C5 C6 C7 121.7(3) . . ?
C7 C6 H6 119.1 . . ?
C6 C7 C2 118.0(3) . . ?
C8 C7 C2 119.8(3) . . ?
C8 C7 C6 121.9(3) . . ?
C7 C8 C9 117.8(3) . . ?
C7 C8 C29 119.3(3) . . ?
C9 C8 C29 121.8(3) . . ?
C8 C9 C10 122.2(3) . . ?
C8 C9 C14 120.0(3) . . ?
C14 C9 C10 117.7(3) . . ?
C9 C10 H10 119.3 . . ?
C11 C10 C9 121.3(3) . . ?
C11 C10 H10 119.3 . . ?
C10 C11 H11 119.6 . . ?
C10 C11 C12 120.8(3) . . ?
C12 C11 H11 119.6 . . ?
C11 C12 H12 120.1 . . ?
C13 C12 C11 119.9(3) . . ?
C13 C12 H12 120.1 . . ?
C12 C13 H13 119.3 . . ?
C12 C13 C14 121.5(3) . . ?
C14 C13 H13 119.3 . . ?
C1 C14 C9 119.5(3) . . ?
C1 C14 C13 121.6(3) . . ?
C13 C14 C9 118.8(3) . . ?
C16 C15 C32 119.6(3) . . ?
C28 C15 C16 118.2(3) . . ?
C28 C15 C32 120.8(3) . . ?
C15 C16 C17 121.9(3) . . ?
C15 C16 C21 119.6(3) . . ?
C17 C16 C21 118.3(3) . . ?
C16 C17 H17 119.5 . . ?
C18 C17 C16 121.1(3) . . ?
C18 C17 H17 119.5 . . ?
C17 C18 H18 119.6 . . ?
C17 C18 C19 120.9(3) . . ?
C19 C18 H18 119.6 . . ?
C18 C19 H19 120.0 . . ?
C20 C19 C18 119.9(3) . . ?
C20 C19 H19 120.0 . . ?
C19 C20 H20 119.2 . . ?
C19 C20 C21 121.6(3) . . ?
C21 C20 H20 119.2 . . ?
C20 C21 C16 118.2(3) . . ?
C22 C21 C16 119.5(3) . . ?
C22 C21 C20 122.1(3) . . ?
C21 C22 C30 118.9(3) . . ?
C23 C22 C21 118.2(3) . . ?
C23 C22 C30 122.2(3) . . ?
C22 C23 C24 123.3(3) . . ?
C22 C23 C28 119.5(3) . . ?
C24 C23 C28 117.2(3) . . ?
C23 C24 H24 119.2 . . ?
C25 C24 C23 121.6(3) . . ?
C25 C24 H24 119.2 . . ?
C24 C25 H25 119.5 . . ?
C24 C25 C26 120.9(3) . . ?
C26 C25 H25 119.5 . . ?
C25 C26 H26 120.2 . . ?
C27 C26 C25 119.7(3) . . ?
C27 C26 H26 120.2 . . ?
C26 C27 H27 119.1 . . ?
C26 C27 C28 121.8(3) . . ?
C28 C27 H27 119.1 . . ?
C15 C28 C23 119.6(3) . . ?
C15 C28 C27 121.6(3) . . ?
C27 C28 C23 118.7(3) . . ?
C8 C29 H29A 109.2 . . ?
C8 C29 H29B 109.2 . . ?
C8 C29 C30 112.2(2) . . ?
H29A C29 H29B 107.9 . . ?
C30 C29 H29A 109.2 . . ?
C30 C29 H29B 109.2 . . ?
C22 C30 C29 113.1(2) . . ?
C22 C30 H30A 109.0 . . ?
C22 C30 H30B 109.0 . . ?
C29 C30 H30A 109.0 . . ?
C29 C30 H30B 109.0 . . ?
H30A C30 H30B 107.8 . . ?
C32 C31 C1 116.7(3) . . ?
C36 C31 C1 123.8(3) . . ?
C36 C31 C32 119.6(3) . . ?
C31 C32 C15 116.7(2) . . ?
C33 C32 C15 124.0(3) . . ?
C33 C32 C31 119.2(3) . . ?
C32 C33 H33 119.6 . . ?
C34 C33 C32 120.8(3) . . ?
C34 C33 H33 119.6 . . ?
C33 C34 C35 120.1(3) . . ?
O2 C34 C33 125.1(3) . . ?
O2 C34 C35 114.8(3) . . ?
C36 C35 C34 119.4(3) . . ?
O1 C35 C34 115.4(2) . . ?
O1 C35 C36 125.2(3) . . ?
C31 C36 H36 119.5 . . ?
C35 C36 C31 120.9(3) . . ?
C35 C36 H36 119.5 . . ?
C35 O1 C37 117.8(2) . . ?
O1 C37 H37A 110.5 . . ?
O1 C37 H37B 110.5 . . ?
O1 C37 C38 106.3(2) . . ?
H37A C37 H37B 108.7 . . ?
C38 C37 H37A 110.5 . . ?
C38 C37 H37B 110.5 . . ?
C37 C38 H38A 109.5 . . ?
C37 C38 H38B 109.5 . . ?
C37 C38 H38C 109.5 . . ?
H38A C38 H38B 109.5 . . ?
H38A C38 H38C 109.5 . . ?
H38B C38 H38C 109.5 . . ?
C34 O2 C39 117.6(2) . . ?
O2 C39 H39A 110.6 . . ?
O2 C39 H39B 110.6 . . ?
O2 C39 C40 105.9(3) . . ?
H39A C39 H39B 108.7 . . ?
C40 C39 H39A 110.6 . . ?
C40 C39 H39B 110.6 . . ?
C39 C40 H40A 109.5 . . ?
C39 C40 H40B 109.5 . . ?
C39 C40 H40C 109.5 . . ?
H40A C40 H40B 109.5 . . ?
H40A C40 H40C 109.5 . . ?
H40B C40 H40C 109.5 . . ?

loop_
_geom_bond_atom_site_label_1
_geom_bond_atom_site_label_2
_geom_bond_distance
_geom_bond_site_symmetry_2
_geom_bond_publ_flag
C1 C2 1.418(4) . ?
C1 C14 1.411(4) . ?
C1 C31 1.498(4) . ?
C2 C3 1.424(4) . ?
C2 C7 1.440(4) . ?
C3 H3 0.9500 . ?
C3 C4 1.366(4) . ?
C4 H4 0.9500 . ?
C4 C5 1.419(4) . ?
C5 H5 0.9500 . ?
C5 C6 1.363(4) . ?
C6 H6 0.9500 . ?
C6 C7 1.428(4) . ?
C7 C8 1.414(4) . ?
C8 C9 1.419(4) . ?
C8 C29 1.515(4) . ?
C9 C10 1.437(4) . ?
C9 C14 1.437(4) . ?
C10 H10 0.9500 . ?
C10 C11 1.361(4) . ?
C11 H11 0.9500 . ?
C11 C12 1.418(5) . ?
C12 H12 0.9500 . ?
C12 C13 1.363(4) . ?
C13 H13 0.9500 . ?
C13 C14 1.429(4) . ?
C15 C16 1.414(4) . ?
C15 C28 1.408(4) . ?
C15 C32 1.496(4) . ?
C16 C17 1.428(4) . ?
C16 C21 1.437(4) . ?
C17 H17 0.9500 . ?
C17 C18 1.359(5) . ?
C18 H18 0.9500 . ?
C18 C19 1.413(5) . ?
C19 H19 0.9500 . ?
C19 C20 1.359(4) . ?
C20 H20 0.9500 . ?
C20 C21 1.428(4) . ?
C21 C22 1.415(4) . ?
C22 C23 1.406(4) . ?
C22 C30 1.516(4) . ?
C23 C24 1.437(4) . ?
C23 C28 1.443(4) . ?
C24 H24 0.9500 . ?
C24 C25 1.357(5) . ?
C25 H25 0.9500 . ?
C25 C26 1.415(5) . ?
C26 H26 0.9500 . ?
C26 C27 1.356(4) . ?
C27 H27 0.9500 . ?
C27 C28 1.428(4) . ?
C29 H29A 0.9900 . ?
C29 H29B 0.9900 . ?
C29 C30 1.589(4) . ?
C30 H30A 0.9900 . ?
C30 H30B 0.9900 . ?
C31 C32 1.411(4) . ?
C31 C36 1.399(4) . ?
C32 C33 1.409(4) . ?
C33 H33 0.9500 . ?
C33 C34 1.380(4) . ?
C34 C35 1.413(4) . ?
C34 O2 1.364(3) . ?
C35 C36 1.391(4) . ?
C35 O1 1.363(4) . ?
C36 H36 0.9500 . ?
O1 C37 1.434(4) . ?
C37 H37A 0.9900 . ?
C37 H37B 0.9900 . ?
C37 C38 1.508(5) . ?
C38 H38A 0.9800 . ?
C38 H38B 0.9800 . ?
C38 H38C 0.9800 . ?
O2 C39 1.431(4) . ?
C39 H39A 0.9900 . ?
C39 H39B 0.9900 . ?
C39 C40 1.499(5) . ?
C40 H40A 0.9800 . ?
C40 H40B 0.9800 . ?
C40 H40C 0.9800 . ?

loop_
_geom_torsion_atom_site_label_1
_geom_torsion_atom_site_label_2
_geom_torsion_atom_site_label_3
_geom_torsion_atom_site_label_4
_geom_torsion
_geom_torsion_site_symmetry_1
_geom_torsion_site_symmetry_2
_geom_torsion_site_symmetry_3
_geom_torsion_site_symmetry_4
_geom_torsion_publ_flag
C1 C2 C3 C4 176.7(3) . . . . ?
C1 C2 C7 C6 -175.8(3) . . . . ?
C1 C2 C7 C8 -1.8(4) . . . . ?
C1 C31 C32 C15 -0.4(4) . . . . ?
C1 C31 C32 C33 177.1(3) . . . . ?
C1 C31 C36 C35 -177.1(3) . . . . ?
C2 C1 C14 C9 17.5(4) . . . . ?
C2 C1 C14 C13 -167.8(3) . . . . ?
C2 C1 C31 C32 -76.4(4) . . . . ?
C2 C1 C31 C36 101.9(4) . . . . ?
C2 C3 C4 C5 -1.4(5) . . . . ?
C2 C7 C8 C9 19.0(4) . . . . ?
C2 C7 C8 C29 -149.0(3) . . . . ?
C3 C2 C7 C6 -1.8(4) . . . . ?
C3 C2 C7 C8 172.3(3) . . . . ?
C3 C4 C5 C6 -1.1(5) . . . . ?
C4 C5 C6 C7 2.1(5) . . . . ?
C5 C6 C7 C2 -0.6(5) . . . . ?
C5 C6 C7 C8 -174.5(3) . . . . ?
C6 C7 C8 C9 -167.2(3) . . . . ?
C6 C7 C8 C29 24.8(4) . . . . ?
C7 C2 C3 C4 2.8(4) . . . . ?
C7 C8 C9 C10 165.2(3) . . . . ?
C7 C8 C9 C14 -18.1(4) . . . . ?
C7 C8 C29 C30 60.0(3) . . . . ?
C8 C9 C10 C11 177.7(3) . . . . ?
C8 C9 C14 C1 -0.1(4) . . . . ?
C8 C9 C14 C13 -175.0(3) . . . . ?
C8 C29 C30 C22 22.1(4) . . . . ?
C9 C8 C29 C30 -107.6(3) . . . . ?
C9 C10 C11 C12 -2.3(5) . . . . ?
C10 C9 C14 C1 176.7(3) . . . . ?
C10 C9 C14 C13 1.8(4) . . . . ?
C10 C11 C12 C13 0.7(5) . . . . ?
C11 C12 C13 C14 2.1(5) . . . . ?
C12 C13 C14 C1 -178.2(3) . . . . ?
C12 C13 C14 C9 -3.4(5) . . . . ?
C14 C1 C2 C3 169.6(3) . . . . ?
C14 C1 C2 C7 -16.6(4) . . . . ?
C14 C1 C31 C32 91.5(4) . . . . ?
C14 C1 C31 C36 -90.2(4) . . . . ?
C14 C9 C10 C11 0.9(5) . . . . ?
C15 C16 C17 C18 176.4(3) . . . . ?
C15 C16 C21 C20 -175.3(3) . . . . ?
C15 C16 C21 C22 -0.6(4) . . . . ?
C15 C32 C33 C34 177.4(3) . . . . ?
C16 C15 C28 C23 17.9(4) . . . . ?
C16 C15 C28 C27 -165.3(3) . . . . ?
C16 C15 C32 C31 -74.9(3) . . . . ?
C16 C15 C32 C33 107.7(3) . . . . ?
C16 C17 C18 C19 -0.7(5) . . . . ?
C16 C21 C22 C23 19.2(4) . . . . ?
C16 C21 C22 C30 -151.7(3) . . . . ?
C17 C16 C21 C20 0.5(4) . . . . ?
C17 C16 C21 C22 175.2(3) . . . . ?
C17 C18 C19 C20 -0.5(5) . . . . ?
C18 C19 C20 C21 1.8(5) . . . . ?
C19 C20 C21 C16 -1.7(5) . . . . ?
C19 C20 C21 C22 -176.3(3) . . . . ?
C20 C21 C22 C23 -166.3(3) . . . . ?
C20 C21 C22 C30 22.8(5) . . . . ?
C21 C16 C17 C18 0.7(5) . . . . ?
C21 C22 C23 C24 163.9(3) . . . . ?
C21 C22 C23 C28 -19.2(4) . . . . ?
C21 C22 C30 C29 60.7(4) . . . . ?
C22 C23 C24 C25 179.2(3) . . . . ?
C22 C23 C28 C15 0.7(4) . . . . ?
C22 C23 C28 C27 -176.2(3) . . . . ?
C23 C22 C30 C29 -109.8(3) . . . . ?
C23 C24 C25 C26 -2.5(5) . . . . ?
C24 C23 C28 C15 177.7(3) . . . . ?
C24 C23 C28 C27 0.9(4) . . . . ?
C24 C25 C26 C27 -0.6(5) . . . . ?
C25 C26 C27 C28 3.9(5) . . . . ?
C26 C27 C28 C15 179.3(3) . . . . ?
C26 C27 C28 C23 -4.0(5) . . . . ?
C28 C15 C16 C17 166.4(3) . . . . ?
C28 C15 C16 C21 -17.9(4) . . . . ?
C28 C15 C32 C31 91.4(3) . . . . ?
C28 C15 C32 C33 -86.0(4) . . . . ?
C28 C23 C24 C25 2.3(5) . . . . ?
C29 C8 C9 C10 -27.1(4) . . . . ?
C29 C8 C9 C14 149.6(3) . . . . ?
C30 C22 C23 C24 -25.5(5) . . . . ?
C30 C22 C23 C28 151.4(3) . . . . ?
C31 C1 C2 C3 -22.1(4) . . . . ?
C31 C1 C2 C7 151.8(3) . . . . ?
C31 C1 C14 C9 -150.5(3) . . . . ?
C31 C1 C14 C13 24.3(4) . . . . ?
C31 C32 C33 C34 0.1(4) . . . . ?
C32 C15 C16 C17 -27.0(4) . . . . ?
C32 C15 C16 C21 148.7(3) . . . . ?
C32 C15 C28 C23 -148.6(3) . . . . ?
C32 C15 C28 C27 28.2(4) . . . . ?
C32 C31 C36 C35 1.1(4) . . . . ?
C32 C33 C34 C35 1.2(4) . . . . ?
C32 C33 C34 O2 -179.5(3) . . . . ?
C33 C34 C35 C36 -1.4(4) . . . . ?
C33 C34 C35 O1 178.4(3) . . . . ?
C33 C34 O2 C39 2.0(4) . . . . ?
C34 C35 C36 C31 0.2(4) . . . . ?
C34 C35 O1 C37 -164.9(3) . . . . ?
C34 O2 C39 C40 177.8(3) . . . . ?
C35 C34 O2 C39 -178.7(3) . . . . ?
C35 O1 C37 C38 168.8(3) . . . . ?
C36 C31 C32 C15 -178.8(3) . . . . ?
C36 C31 C32 C33 -1.3(4) . . . . ?
C36 C35 O1 C37 14.9(4) . . . . ?
O1 C35 C36 C31 -179.5(3) . . . . ?
O2 C34 C35 C36 179.2(3) . . . . ?
O2 C34 C35 O1 -1.0(4) . . . . ?
